data_1536731
loop_
_publ_author_name
'Porter, Y.'
'Halasyamani, P.S.'

_publ_section_title
;
 New alkali-metal - molybdenum(VI) - selenium(IV) oxides: syntheses,
 structures and characterization of A2 Se Mo O6 (A = Na(+), K(+) or Rb(+))
;
_journal_name_full 'Journal of Solid State Chemistry'
_journal_page_first 441
_journal_page_last 449
_journal_volume 174
_journal_year 2003
_chemical_formula_sum 'Mo Na2 O6 Se'
_chemical_name_systematic 'Na2 (Se Mo O6)'
_space_group_IT_number 198
_symmetry_space_group_name_Hall 'P 2ac 2ab 3'
_symmetry_space_group_name_H-M 'P 21 3'
_cell_angle_alpha 90
_cell_angle_beta 90
_cell_angle_gamma 90
_cell_formula_units_Z 4
_cell_length_a 8.375
_cell_length_b 8.375
_cell_length_c 8.375
_cell_volume 587.428
_citation_journal_id_ASTM JSSCBI
_cod_data_source_file Porter_JSSCBI_2003_971.cif
_cod_data_source_block Mo1Na2O6Se1
_cod_original_cell_volume 587.4277
_cod_original_formula_sum 'Mo1 Na2 O6 Se1'
_cod_database_code 1536731

loop_
_symmetry_equiv_pos_as_xyz
x,y,z
-x+1/2,-y,z+1/2
x+1/2,-y+1/2,-z
-x,y+1/2,-z+1/2
z,x,y
-z+1/2,-x,y+1/2
z+1/2,-x+1/2,-y
-z,x+1/2,-y+1/2
y,z,x
y+1/2,-z+1/2,-x
-y,z+1/2,-x+1/2
-y+1/2,-z,x+1/2

loop_
_atom_site_label
_atom_site_type_symbol
_atom_site_fract_x
_atom_site_fract_y
_atom_site_fract_z
_atom_site_occupancy
_atom_site_U_iso_or_equiv
Mo1 Mo+6 0.5073 0.4927 -0.0073 1 0.0
Se1 Se+4 0.8273 0.3273 0.1727 1 0.0
O1 O-2 0.9016 0.5024 0.2447 1 0.0
Na2 Na+1 0.7501 0.2499 0.7499 1 0.0
Na1 Na+1 0.032 0.532 -0.032 1 0.0
O2 O-2 0.3106 0.5147 -0.0759 1 0.0
